data_4321383
loop_
_publ_author_name
'Ming-Liang Tong'
'Hung Kay Lee'
'Ye-Xiang Tong'
'Xiao-Ming Chen'
'Thomas C. W. Mak'

_publ_contact_author
;
      Chen, Xiao-Ming
      School of Chemistry and Chemical Engineering
      Zhongshan University
      Guangzhou, 510275
      P. R. China
;
_publ_contact_author_email cescxm@zsu.edu.cn
_publ_contact_author_fax '86 20 84112245'
_publ_contact_author_phone 86-20-84113986
_publ_section_title
;
 An Octanuclear Copper(II) Complex Containing thegem-Diol Anionic Form of
 Di-2-pyridyl Ketone (dpd-2H) and 2-Hydroxypyridine: Synthesis, Crystal
 Structure, and Properties of [Cu8(dpd-2H)4(\m2-O2CMe)4{2-(OH)C5H4N}4]-
 (ClO4)4.4H2O
;
_journal_name_full 'Inorganic Chemistry'
_journal_page_first 4666
_journal_page_last 4669
_journal_paper_doi 10.1021/ic000114b
_journal_volume 39
_journal_year 2000
_chemical_formula_sum 'C72 H72 Cl4 Cu8 N12 O40'
_chemical_formula_weight 2395.54
_chemical_name_systematic
;
 ?
;
_space_group_IT_number 114
_symmetry_cell_setting tetragonal
_symmetry_space_group_name_Hall 'P -4 2n'
_symmetry_space_group_name_H-M 'P -4 21 c'
_atom_sites_solution_hydrogens geom
_atom_sites_solution_primary direct
_atom_sites_solution_secondary difmap
_audit_creation_method SHELXL-97
_cell_angle_alpha 90.00
_cell_angle_beta 90.00
_cell_angle_gamma 90.00
_cell_formula_units_Z 2
_cell_length_a 17.205(2)
_cell_length_b 17.205(2)
_cell_length_c 14.822(3)
_cell_measurement_temperature 293(2)
_cell_volume 4387.5(11)
_computing_molecular_graphics 'SHELXTL v. 5 (Sheldrick, 1997)'
_computing_publication_material 'SHELXL-97 (Sheldrick, 1997)'
_computing_structure_refinement 'SHELXL-97 (Sheldrick, 1997)'
_computing_structure_solution 'SHELXS-97 (Sheldrick, 1990)'
_diffrn_ambient_temperature 293(2)
_diffrn_measured_fraction_theta_full 0.966
_diffrn_measured_fraction_theta_max 0.966
_diffrn_measurement_device_type 'Rigaku RAXIS-IIC diffractometer'
_diffrn_measurement_method IP
_diffrn_radiation_monochromator graphite
_diffrn_radiation_source 'fine-focus sealed tube'
_diffrn_radiation_type MoK\a
_diffrn_radiation_wavelength 0.71073
_diffrn_reflns_av_R_equivalents 0.0000
_diffrn_reflns_av_sigmaI/netI 0.0552
_diffrn_reflns_limit_h_max 14
_diffrn_reflns_limit_h_min -14
_diffrn_reflns_limit_k_max 20
_diffrn_reflns_limit_k_min 1
_diffrn_reflns_limit_l_max 17
_diffrn_reflns_limit_l_min 0
_diffrn_reflns_number 3871
_diffrn_reflns_theta_full 25.52
_diffrn_reflns_theta_max 25.52
_diffrn_reflns_theta_min 2.98
_exptl_absorpt_coefficient_mu 2.122
_exptl_absorpt_correction_T_max 1.009
_exptl_absorpt_correction_T_min 0.922
_exptl_crystal_colour 'dark green'
_exptl_crystal_density_diffrn 1.813
_exptl_crystal_density_method 'not measured'
_exptl_crystal_description polyhedral
_exptl_crystal_F_000 2416
_exptl_crystal_size_max 0.54
_exptl_crystal_size_mid 0.38
_exptl_crystal_size_min 0.32
_refine_diff_density_max 0.763
_refine_diff_density_min -0.388
_refine_diff_density_rms 0.103
_refine_ls_abs_structure_details 'Flack H D (1983), Acta Cryst. A39, 876-881'
_refine_ls_abs_structure_Flack 0.42(2)
_refine_ls_extinction_method none
_refine_ls_goodness_of_fit_ref 1.120
_refine_ls_hydrogen_treatment mixed
_refine_ls_matrix_type full
_refine_ls_number_parameters 307
_refine_ls_number_reflns 3871
_refine_ls_number_restraints 24
_refine_ls_restrained_S_all 1.121
_refine_ls_R_factor_all 0.0567
_refine_ls_R_factor_gt 0.0546
_refine_ls_shift/su_max 0.048
_refine_ls_shift/su_mean 0.010
_refine_ls_structure_factor_coef Fsqd
_refine_ls_weighting_details 'w=1/[\s^2^(Fo^2^)+(0.0858P)^2^+1.7986P] where P=(Fo^2^+2Fc^2^)/3'
_refine_ls_weighting_scheme calc
_refine_ls_wR_factor_gt 0.1431
_refine_ls_wR_factor_ref 0.1451
_reflns_number_gt 3773
_reflns_number_total 3871
_reflns_threshold_expression >2sigma(I)
_cod_data_source_file ic000114b.cif
_cod_data_source_block cu
_cod_depositor_comments
;
The following automatic conversions were performed:

'_symmetry_cell_setting' value 'Tetragonal' changed to 'tetragonal'
according to the built-in table from CIF Core dictionary named
'cif_core.dic' version 2.4.1 from 2010-06-29.

Automatic conversion script
Id: cif_fix_values 1646 2011-03-28 12:23:43Z adriana 

The following automatic conversions were performed:

'_refine_ls_weighting_scheme' value 'calc
w=1/[\s^2^(Fo^2^)+(0.0858P)^2^+1.7986P] where P=(Fo^2^+2Fc^2^)/3' was
changed to 'calc'. New tag '_refine_ls_weighting_details' was
created. The value of the new tag was set to
'w=1/[\s^2^(Fo^2^)+(0.0858P)^2^+1.7986P] where P=(Fo^2^+2Fc^2^)/3'.

Automatic conversion script
Id: cif_fix_values 3143 2015-03-26 13:38:13Z robertas 
;
_cod_database_code 4321383

loop_
_symmetry_equiv_pos_as_xyz
'x, y, z'
'-x, -y, z'
'y, -x, -z'
'-y, x, -z'
'-x+1/2, y+1/2, -z+1/2'
'x+1/2, -y+1/2, -z+1/2'
'-y+1/2, -x+1/2, z+1/2'
'y+1/2, x+1/2, z+1/2'

loop_
_atom_site_label
_atom_site_type_symbol
_atom_site_fract_x
_atom_site_fract_y
_atom_site_fract_z
_atom_site_U_iso_or_equiv
_atom_site_adp_type
_atom_site_occupancy
_atom_site_calc_flag
_atom_site_refinement_flags
_atom_site_disorder_assembly
_atom_site_disorder_group
Cu1 Cu 0.24198(4) 0.01988(4) 0.12117(6) 0.0677(2) Uani 1 d . . .
Cu2 Cu 0.06684(3) -0.06852(4) 0.07801(4) 0.0511(2) Uani 1 d . . .
N1 N 0.0259(3) -0.0893(3) 0.2008(3) 0.0571(10) Uani 1 d . . .
N2 N -0.2297(3) -0.1343(3) 0.1083(4) 0.0644(12) Uani 1 d . . .
O1 O -0.0423(2) -0.0951(2) 0.0457(2) 0.0502(8) Uani 1 d . . .
O2 O -0.1328(2) -0.0210(2) 0.1214(3) 0.0570(8) Uani 1 d . . .
C1 C 0.0705(4) -0.0893(4) 0.2768(4) 0.0673(14) Uani 1 d . . .
H1A H 0.1245 -0.0755 0.2735 0.080 Uiso 1 d R . .
C2 C 0.0370(4) -0.1085(4) 0.3597(4) 0.0789(18) Uani 1 d . . .
H2A H 0.0683 -0.1098 0.4132 0.080 Uiso 1 d R . .
C3 C -0.0409(4) -0.1280(4) 0.3634(4) 0.0779(16) Uani 1 d . . .
H3A H -0.0640 -0.1410 0.4204 0.080 Uiso 1 d R . .
C4 C -0.0851(4) -0.1259(4) 0.2855(5) 0.0715(15) Uani 1 d . . .
H4A H -0.1392 -0.1395 0.2872 0.080 Uiso 1 d R . .
C5 C -0.0495(3) -0.1051(3) 0.2050(4) 0.0551(11) Uani 1 d . . .
C6 C -0.0947(3) -0.0939(3) 0.1163(4) 0.0537(12) Uani 1 d . . .
C7 C -0.1553(3) -0.1568(3) 0.1064(4) 0.0545(12) Uani 1 d . . .
C8 C -0.1353(4) -0.2346(4) 0.0965(5) 0.0729(16) Uani 1 d . . .
H8A H -0.0816 -0.2500 0.0960 0.080 Uiso 1 d R . .
C9 C -0.1929(5) -0.2893(4) 0.0872(6) 0.0828(18) Uani 1 d . . .
H9A H -0.1813 -0.3434 0.0788 0.080 Uiso 1 d R . .
C10 C -0.2691(4) -0.2641(4) 0.0886(7) 0.090(2) Uani 1 d . . .
H10A H -0.3110 -0.3008 0.0850 0.080 Uiso 1 d R . .
C11 C -0.2874(4) -0.1860(4) 0.0998(5) 0.0798(18) Uani 1 d . . .
H11A H -0.3405 -0.1688 0.1009 0.080 Uiso 1 d R . .
O3 O 0.3542(3) 0.0239(3) 0.1175(5) 0.1043(19) Uani 1 d . . .
H3B H 0.3755 0.0646 0.0961 0.080 Uiso 1 d R . .
N3 N 0.4403(5) -0.0812(6) 0.0893(6) 0.115(2) Uani 1 d . . .
C12 C 0.3978(4) -0.0295(5) 0.1448(7) 0.097(3) Uani 1 d . . .
C13 C 0.4085(4) -0.0424(5) 0.2339(5) 0.0794(17) Uani 1 d . . .
H13A H 0.3828 -0.0078 0.2751 0.080 Uiso 1 d R . .
C14 C 0.4537(5) -0.0988(6) 0.2691(7) 0.106(3) Uani 1 d . . .
H14A H 0.4560 -0.1040 0.3335 0.080 Uiso 1 d R . .
C15 C 0.4927(5) -0.1473(6) 0.2171(6) 0.104(3) Uani 1 d . . .
H15A H 0.5261 -0.1857 0.2437 0.080 Uiso 1 d R . .
C16 C 0.4850(5) -0.1410(6) 0.1235(7) 0.098(2) Uani 1 d . . .
H16A H 0.5111 -0.1766 0.0839 0.080 Uiso 1 d R . .
C17 C 0.2624(5) -0.2248(4) 0.1534(6) 0.093(2) Uani 1 d . . .
H17A H 0.2319 -0.2688 0.1410 0.080 Uiso 1 d R . .
H17B H 0.3109 -0.2279 0.1182 0.080 Uiso 1 d R . .
H17C H 0.2759 -0.2216 0.2156 0.080 Uiso 1 d R . .
C18 C 0.2181(3) -0.1525(3) 0.1288(5) 0.0679(14) Uani 1 d . . .
O4 O 0.2537(3) -0.0908(3) 0.1412(4) 0.0948(15) Uani 1 d . . .
O5 O 0.1497(3) -0.1584(2) 0.0990(3) 0.0678(11) Uani 1 d . . .
Cl1 Cl 0.26538(13) 0.02887(12) 0.39417(14) 0.0909(5) Uani 1 d . . .
O6 O 0.2549(6) 0.0466(6) 0.3021(5) 0.153(3) Uani 1 d U . .
O7 O 0.2379(7) 0.0882(5) 0.4492(5) 0.157(4) Uani 1 d U . .
O8 O 0.2217(8) -0.0363(5) 0.4137(10) 0.192(5) Uani 1 d U . .
O9 O 0.3441(5) 0.0104(8) 0.4072(8) 0.184(4) Uani 1 d U . .
O1W O 0.0539(5) -0.2894(5) 0.0751(7) 0.147(3) Uani 1 d . . .
H1WA H 0.0915 -0.2412 0.1061 0.120 Uiso 1 d R . .
H1WB H 0.0590 -0.3261 0.0372 0.120 Uiso 1 d R . .

loop_
_atom_site_aniso_label
_atom_site_aniso_U_11
_atom_site_aniso_U_22
_atom_site_aniso_U_33
_atom_site_aniso_U_23
_atom_site_aniso_U_13
_atom_site_aniso_U_12
Cu1 0.0474(3) 0.0642(4) 0.0914(5) -0.0057(4) -0.0079(3) 0.0062(3)
Cu2 0.0448(3) 0.0515(3) 0.0570(4) 0.0013(2) -0.0007(2) -0.0012(3)
N1 0.060(3) 0.059(2) 0.052(2) 0.0067(17) -0.0060(18) -0.001(2)
N2 0.050(2) 0.064(3) 0.079(3) 0.005(2) 0.002(2) -0.005(2)
O1 0.0481(18) 0.0459(17) 0.0566(19) 0.0035(14) 0.0004(14) -0.0007(14)
O2 0.0517(17) 0.0523(18) 0.067(2) 0.0024(17) 0.0088(16) 0.0025(15)
C1 0.052(3) 0.082(4) 0.068(4) 0.002(3) -0.004(3) 0.001(3)
C2 0.081(4) 0.094(5) 0.062(4) 0.009(3) -0.007(3) 0.013(3)
C3 0.084(4) 0.091(4) 0.058(4) 0.014(3) 0.006(3) -0.001(3)
C4 0.065(3) 0.069(4) 0.081(4) 0.012(3) 0.010(3) 0.003(3)
C5 0.045(2) 0.057(3) 0.063(3) 0.007(2) -0.005(2) 0.007(2)
C6 0.050(2) 0.055(3) 0.056(3) 0.008(2) -0.001(2) 0.003(2)
C7 0.058(3) 0.057(3) 0.049(3) 0.0061(19) -0.0001(19) -0.008(2)
C8 0.074(4) 0.062(3) 0.083(4) 0.006(3) 0.001(3) 0.007(3)
C9 0.092(5) 0.056(3) 0.100(5) 0.003(3) 0.002(4) -0.012(3)
C10 0.084(5) 0.079(4) 0.107(6) 0.011(4) -0.009(4) -0.030(4)
C11 0.057(3) 0.075(4) 0.107(5) 0.004(3) -0.001(3) -0.013(3)
O3 0.060(3) 0.102(4) 0.151(5) 0.032(4) 0.002(3) 0.007(3)
N3 0.088(5) 0.138(7) 0.121(5) -0.008(5) -0.016(4) 0.009(5)
C12 0.048(3) 0.099(5) 0.144(8) 0.017(5) -0.003(4) 0.001(3)
C13 0.069(4) 0.095(5) 0.075(4) 0.000(3) 0.007(3) 0.008(3)
C14 0.078(5) 0.119(7) 0.121(7) 0.020(5) 0.005(5) -0.003(5)
C15 0.084(5) 0.109(6) 0.118(7) 0.006(5) -0.013(5) 0.020(5)
C16 0.075(4) 0.112(6) 0.108(6) -0.014(5) -0.003(4) 0.015(4)
C17 0.096(5) 0.072(4) 0.112(6) 0.002(4) -0.023(4) 0.027(4)
C18 0.066(3) 0.060(3) 0.078(4) -0.011(3) -0.009(3) 0.011(3)
O4 0.070(3) 0.071(3) 0.144(5) -0.011(3) -0.025(3) 0.015(2)
O5 0.068(2) 0.062(2) 0.074(3) 0.0041(17) -0.0009(18) 0.012(2)
Cl1 0.0955(12) 0.0796(11) 0.0975(13) -0.0076(9) -0.0067(9) 0.0188(10)
O6 0.188(8) 0.188(8) 0.084(5) 0.000(4) -0.014(5) 0.064(7)
O7 0.240(11) 0.112(5) 0.120(6) -0.029(4) -0.006(6) 0.042(6)
O8 0.208(11) 0.104(6) 0.263(13) 0.016(7) 0.004(10) 0.001(6)
O9 0.108(6) 0.259(12) 0.186(9) -0.006(9) -0.003(6) 0.049(7)
O1W 0.135(6) 0.118(5) 0.187(8) -0.031(5) 0.040(6) -0.029(5)

loop_
_atom_type_symbol
_atom_type_description
_atom_type_scat_dispersion_real
_atom_type_scat_dispersion_imag
_atom_type_scat_source
C C 0.0033 0.0016 'International Tables Vol C Tables 4.2.6.8 and 6.1.1.4'
H H 0.0000 0.0000 'International Tables Vol C Tables 4.2.6.8 and 6.1.1.4'
N N 0.0061 0.0033 'International Tables Vol C Tables 4.2.6.8 and 6.1.1.4'
O O 0.0106 0.0060 'International Tables Vol C Tables 4.2.6.8 and 6.1.1.4'
Cl Cl 0.1484 0.1585 'International Tables Vol C Tables 4.2.6.8 and 6.1.1.4'
Cu Cu 0.3201 1.2651 'International Tables Vol C Tables 4.2.6.8 and 6.1.1.4'

loop_
_geom_angle_atom_site_label_1
_geom_angle_atom_site_label_2
_geom_angle_atom_site_label_3
_geom_angle
_geom_angle_site_symmetry_1
_geom_angle_site_symmetry_3
_geom_angle_publ_flag
O2 Cu1 O3 176.9(2) 2 . ?
O2 Cu1 O4 96.6(2) 2 . ?
O3 Cu1 O4 86.3(2) . . ?
O2 Cu1 N2 83.31(18) 2 2 ?
O3 Cu1 N2 93.9(2) . 2 ?
O4 Cu1 N2 176.7(2) . 2 ?
O1 Cu2 N1 173.14(17) 4 . ?
O1 Cu2 O1 93.55(13) 4 . ?
N1 Cu2 O1 81.06(17) . . ?
O1 Cu2 O2 89.02(15) 4 2 ?
N1 Cu2 O2 92.56(18) . 2 ?
O1 Cu2 O2 141.42(14) . 2 ?
O1 Cu2 O5 97.97(16) 4 . ?
N1 Cu2 O5 88.44(18) . . ?
O1 Cu2 O5 120.02(15) . . ?
O2 Cu2 O5 97.60(15) 2 . ?
C5 N1 C1 120.7(5) . . ?
C5 N1 Cu2 115.3(4) . . ?
C1 N1 Cu2 124.0(4) . . ?
C11 N2 C7 121.0(5) . . ?
C11 N2 Cu1 126.0(4) . 2 ?
C7 N2 Cu1 113.0(4) . 2 ?
C6 O1 Cu2 123.9(3) . 3 ?
C6 O1 Cu2 115.4(3) . . ?
Cu2 O1 Cu2 112.77(16) 3 . ?
C6 O2 Cu1 118.2(3) . 2 ?
C6 O2 Cu2 113.5(3) . 2 ?
Cu1 O2 Cu2 123.58(19) 2 2 ?
N1 C1 C2 119.6(6) . . ?
C3 C2 C1 119.5(6) . . ?
C2 C3 C4 119.6(6) . . ?
C3 C4 C5 118.7(6) . . ?
N1 C5 C4 121.7(5) . . ?
N1 C5 C6 115.3(5) . . ?
C4 C5 C6 122.9(5) . . ?
O1 C6 O2 110.8(4) . . ?
O1 C6 C7 111.5(5) . . ?
O2 C6 C7 108.7(4) . . ?
O1 C6 C5 108.4(4) . . ?
O2 C6 C5 107.4(5) . . ?
C7 C6 C5 110.0(4) . . ?
N2 C7 C8 121.3(6) . . ?
N2 C7 C6 116.8(5) . . ?
C8 C7 C6 121.9(5) . . ?
C9 C8 C7 119.4(6) . . ?
C8 C9 C10 117.9(6) . . ?
C9 C10 C11 121.4(7) . . ?
N2 C11 C10 119.0(6) . . ?
C12 O3 Cu1 124.1(5) . . ?
C16 N3 C12 122.9(8) . . ?
O3 C12 C13 121.2(9) . . ?
O3 C12 N3 125.6(9) . . ?
C13 C12 N3 113.2(8) . . ?
C14 C13 C12 125.1(8) . . ?
C15 C14 C13 121.5(10) . . ?
C14 C15 C16 118.8(9) . . ?
N3 C16 C15 118.3(9) . . ?
O4 C18 O5 125.6(6) . . ?
O4 C18 C17 114.9(6) . . ?
O5 C18 C17 119.5(6) . . ?
C18 O4 Cu1 140.1(4) . . ?
C18 O5 Cu2 128.2(4) . . ?
O8 Cl1 O7 106.8(7) . . ?
O8 Cl1 O9 108.2(8) . . ?
O7 Cl1 O9 114.4(8) . . ?
O8 Cl1 O6 108.0(8) . . ?
O7 Cl1 O6 111.5(5) . . ?
O9 Cl1 O6 107.8(6) . . ?

loop_
_geom_bond_atom_site_label_1
_geom_bond_atom_site_label_2
_geom_bond_distance
_geom_bond_site_symmetry_2
_geom_bond_publ_flag
Cu1 O2 1.879(4) 2 ?
Cu1 O3 1.934(5) . ?
Cu1 O4 1.938(5) . ?
Cu1 N2 1.989(5) 2 ?
Cu2 O1 1.950(3) 4 ?
Cu2 N1 1.984(4) . ?
Cu2 O1 1.991(3) . ?
Cu2 O2 2.018(4) 2 ?
Cu2 O5 2.127(5) . ?
N1 C5 1.328(7) . ?
N1 C1 1.362(8) . ?
N2 C11 1.338(8) . ?
N2 C7 1.337(7) . ?
N2 Cu1 1.989(5) 2 ?
O1 C6 1.381(7) . ?
O1 Cu2 1.950(3) 3 ?
O2 C6 1.416(6) . ?
O2 Cu1 1.879(4) 2 ?
O2 Cu2 2.018(4) 2 ?
C1 C2 1.397(9) . ?
C2 C3 1.381(10) . ?
C3 C4 1.383(10) . ?
C4 C5 1.388(8) . ?
C5 C6 1.539(7) . ?
C6 C7 1.511(8) . ?
C7 C8 1.390(8) . ?
C8 C9 1.374(10) . ?
C9 C10 1.382(11) . ?
C10 C11 1.390(11) . ?
O3 C12 1.254(9) . ?
N3 C16 1.380(13) . ?
N3 C12 1.415(12) . ?
C12 C13 1.351(12) . ?
C13 C14 1.348(11) . ?
C14 C15 1.320(13) . ?
C15 C16 1.398(13) . ?
C17 C18 1.503(9) . ?
C18 O4 1.239(8) . ?
C18 O5 1.261(7) . ?
Cl1 O8 1.380(11) . ?
Cl1 O7 1.390(7) . ?
Cl1 O9 1.404(9) . ?
Cl1 O6 1.410(7) . ?
